data_4507576
loop_
_publ_author_name
'de Melo, Ariane Carla Campos'
'de Amorim, Isadora Ferreira'
'Cirqueira, Marilia de Lima'
'Martins, Felipe Terra'

_publ_section_title
;
 Toward Novel Solid-State Forms of the Anti-HIV Drug Efavirenz: From Low
 Screening Success to Cocrystals Engineering Strategies and Discovery of a
 New Polymorph
;
_journal_issue 4
_journal_name_full 'Crystal Growth &amp; Design'
_journal_page_first 1558
_journal_paper_doi 10.1021/cg3018002
_journal_volume 13
_journal_year 2013
_chemical_absolute_configuration ad
_chemical_formula_sum 'C14 H9 Cl F3 N O2'
_chemical_formula_weight 315.67
_chemical_name_systematic
;
(4S)-6-Chloro-4-(2-cyclopropylethynyl)-4-(trifluoromethyl)-2,4-dihydro-1H-3,1-
benzoxazin-2-one 
;
_space_group_IT_number 5
_symmetry_cell_setting monoclinic
_symmetry_space_group_name_Hall 'C 2y'
_symmetry_space_group_name_H-M 'C 1 2 1'
_atom_sites_solution_hydrogens geom
_atom_sites_solution_primary direct
_atom_sites_solution_secondary difmap
_audit_creation_date 2013-01-18T18:46:47-00:00
_audit_creation_method 'WinGX routine CIF_UPDATE'
_cell_angle_alpha 90
_cell_angle_beta 113.59(3)
_cell_angle_gamma 90
_cell_formula_units_Z 4
_cell_length_a 16.656(7)
_cell_length_b 5.312(2)
_cell_length_c 17.227(7)
_cell_measurement_reflns_used 1585
_cell_measurement_temperature 300(2)
_cell_measurement_theta_max 22.14
_cell_measurement_theta_min 2.456
_cell_volume 1396.8(10)
_computing_structure_refinement 'SHELXL-97 (Sheldrick, 1997)'
_diffrn_ambient_temperature 300(2)
_diffrn_measured_fraction_theta_full 0.981
_diffrn_measured_fraction_theta_max 0.981
_diffrn_radiation_monochromator graphite
_diffrn_radiation_type MoK\a
_diffrn_radiation_wavelength 0.71073
_diffrn_reflns_av_R_equivalents 0.0283
_diffrn_reflns_av_unetI/netI 0.0497
_diffrn_reflns_limit_h_max 19
_diffrn_reflns_limit_h_min -20
_diffrn_reflns_limit_k_max 6
_diffrn_reflns_limit_k_min -6
_diffrn_reflns_limit_l_max 21
_diffrn_reflns_limit_l_min -21
_diffrn_reflns_number 5563
_diffrn_reflns_theta_full 26.49
_diffrn_reflns_theta_max 26.49
_diffrn_reflns_theta_min 2.46
_exptl_absorpt_coefficient_mu 0.31
_exptl_absorpt_correction_T_max 0.972
_exptl_absorpt_correction_T_min 0.895
_exptl_absorpt_correction_type multi-scan
_exptl_absorpt_process_details 'Blessing, R. H. (1995) Acta Cryst., A51, 33-38'
_exptl_crystal_colour colorless
_exptl_crystal_density_diffrn 1.501
_exptl_crystal_density_method 'not measured'
_exptl_crystal_description block
_exptl_crystal_F_000 640
_exptl_crystal_size_max 0.21
_exptl_crystal_size_mid 0.12
_exptl_crystal_size_min 0.09
_refine_diff_density_max 0.176
_refine_diff_density_min -0.213
_refine_diff_density_rms 0.043
_refine_ls_abs_structure_details 'Flack H D (1983), Acta Cryst. A39, 876-881'
_refine_ls_abs_structure_Flack -0.01(12)
_refine_ls_extinction_method none
_refine_ls_goodness_of_fit_ref 1.024
_refine_ls_hydrogen_treatment constr
_refine_ls_matrix_type full
_refine_ls_number_parameters 235
_refine_ls_number_reflns 2493
_refine_ls_number_restraints 1
_refine_ls_restrained_S_all 1.024
_refine_ls_R_factor_all 0.0854
_refine_ls_R_factor_gt 0.0418
_refine_ls_shift/su_max 0.02
_refine_ls_shift/su_mean 0.014
_refine_ls_structure_factor_coef Fsqd
_refine_ls_weighting_details 'calc w=1/[\s^2^(Fo^2^)+(0.0302P)^2^+1.4801P] where P=(Fo^2^+2Fc^2^)/3'
_refine_ls_weighting_scheme calc
_refine_ls_wR_factor_gt 0.087
_refine_ls_wR_factor_ref 0.106
_reflns_number_gt 1573
_reflns_number_total 2493
_reflns_threshold_expression >2sigma(I)
_cod_data_source_file cg3018002_si_002.cif
_cod_data_source_block Efavirenz_Form_V
_cod_original_cell_volume 1396.9(10)
_cod_original_sg_symbol_H-M C2
_cod_database_code 4507576

loop_
_symmetry_equiv_pos_as_xyz
'x, y, z'
'-x, y, -z'
'x+1/2, y+1/2, z'
'-x+1/2, y+1/2, -z'

loop_
_atom_site_label
_atom_site_type_symbol
_atom_site_fract_x
_atom_site_fract_y
_atom_site_fract_z
_atom_site_U_iso_or_equiv
_atom_site_adp_type
_atom_site_occupancy
_atom_site_symmetry_multiplicity
_atom_site_calc_flag
_atom_site_refinement_flags
_atom_site_disorder_assembly
_atom_site_disorder_group
Cl1 Cl 0.88583(8) 0.8817(3) 0.89604(8) 0.0922(5) Uani 1 1 d . . .
F3 F 0.56492(17) 0.5567(5) 0.68753(18) 0.0799(8) Uani 1 1 d . . .
F2 F 0.50880(16) 0.2205(6) 0.61777(18) 0.0896(10) Uani 1 1 d . . .
F1 F 0.58292(15) 0.4667(5) 0.57409(15) 0.0716(8) Uani 1 1 d . . .
C2 C 0.6630(3) 0.2208(8) 0.6964(2) 0.0475(10) Uani 1 1 d . . .
C8 C 0.7430(2) 0.3905(8) 0.7190(2) 0.0417(9) Uani 1 1 d . . .
C3 C 0.7750(2) 0.5418(8) 0.7913(3) 0.0500(10) Uani 1 1 d . . .
H3 H 0.7484 0.5387 0.8295 0.06 Uiso 1 1 calc R B .
C4 C 0.8458(3) 0.6953(10) 0.8056(3) 0.0614(12) Uani 1 1 d . . .
C5 C 0.8852(3) 0.7031(11) 0.7484(3) 0.0741(15) Uani 1 1 d . . .
H5 H 0.9324 0.8103 0.7578 0.089 Uiso 1 1 calc R B .
C7 C 0.7837(2) 0.3945(9) 0.6633(2) 0.0481(10) Uani 1 1 d . . .
C6 C 0.8544(3) 0.5517(10) 0.6775(3) 0.0662(13) Uani 1 1 d . . .
H6 H 0.8811 0.5551 0.6393 0.079 Uiso 1 1 calc R . .
N1 N 0.7535(2) 0.2365(7) 0.5926(2) 0.0539(9) Uani 1 1 d . . .
H1 H 0.7703 0.2664 0.5524 0.065 Uiso 1 1 calc R . .
C1 C 0.6997(3) 0.0412(9) 0.5839(3) 0.0535(11) Uani 1 1 d . . .
O1 O 0.66728(18) 0.0138(5) 0.64488(16) 0.0578(8) Uani 1 1 d . . .
C9 C 0.5794(3) 0.3668(10) 0.6430(3) 0.0553(11) Uani 1 1 d . . .
O2 O 0.6792(2) -0.1154(7) 0.52783(18) 0.0693(9) Uani 1 1 d . . .
C14' C 0.6070(14) -0.321(4) 0.9056(13) 0.082(5) Uani 0.5 1 d P A 2
H14A H 0.6356 -0.4485 0.9482 0.098 Uiso 0.5 1 calc PR A 2
H14B H 0.5718 -0.3861 0.8496 0.098 Uiso 0.5 1 calc PR A 2
C13 C 0.564(2) -0.200(6) 0.8970(19) 0.115(11) Uani 0.5 1 d P B 1
H13A H 0.546 -0.3104 0.8481 0.138 Uiso 0.5 1 calc PR B 1
H13B H 0.5218 -0.1812 0.922 0.138 Uiso 0.5 1 calc PR B 1
C14 C 0.6585(10) -0.203(4) 0.9554(8) 0.101(6) Uani 0.5 1 d P B 1
H14C H 0.6738 -0.1786 1.0155 0.122 Uiso 0.5 1 calc PR B 1
H14D H 0.6982 -0.3086 0.9412 0.122 Uiso 0.5 1 calc PR B 1
C12' C 0.6507(15) -0.093(5) 0.9113(14) 0.091(6) Uani 0.5 1 d P A 2
H12' H 0.7065 -0.0835 0.9608 0.109 Uiso 0.5 1 calc PR A 2
C12 C 0.6121(15) 0.002(4) 0.8966(15) 0.099(8) Uani 0.5 1 d P B 1
H12 H 0.6006 0.1512 0.9241 0.119 Uiso 0.5 1 calc PR B 1
C13' C 0.577(2) -0.090(6) 0.9328(15) 0.155(14) Uani 0.5 1 d P A 2
H13C H 0.5241 -0.011 0.8936 0.186 Uiso 0.5 1 calc PR A 2
H13D H 0.5879 -0.0734 0.9922 0.186 Uiso 0.5 1 calc PR A 2
C10 C 0.6408(14) 0.109(5) 0.7594(13) 0.038(5) Uani 0.5 1 d P B 1
C11' C 0.652(2) 0.038(5) 0.8410(14) 0.052(5) Uani 0.5 1 d P A 2
C11 C 0.630(2) 0.060(7) 0.8170(15) 0.068(7) Uani 0.5 1 d P B 1
C10' C 0.6642(14) 0.126(5) 0.7819(11) 0.038(4) Uani 0.5 1 d P A 2

loop_
_atom_site_aniso_label
_atom_site_aniso_U_11
_atom_site_aniso_U_22
_atom_site_aniso_U_33
_atom_site_aniso_U_23
_atom_site_aniso_U_13
_atom_site_aniso_U_12
Cl1 0.0861(9) 0.1160(12) 0.0736(8) -0.0370(9) 0.0312(7) -0.0382(9)
F3 0.0731(17) 0.082(2) 0.093(2) -0.0151(17) 0.0426(16) 0.0124(16)
F2 0.0569(15) 0.114(2) 0.102(2) -0.012(2) 0.0365(16) -0.0365(17)
F1 0.0583(14) 0.099(2) 0.0550(14) 0.0113(14) 0.0200(12) -0.0090(14)
C2 0.061(3) 0.055(3) 0.045(2) -0.003(2) 0.042(2) -0.007(2)
C8 0.045(2) 0.043(2) 0.045(2) 0.008(2) 0.0249(17) -0.001(2)
C3 0.052(2) 0.059(3) 0.049(2) -0.004(2) 0.031(2) -0.006(2)
C4 0.055(3) 0.077(3) 0.051(3) -0.007(3) 0.019(2) -0.010(3)
C5 0.062(3) 0.102(4) 0.068(3) -0.004(3) 0.036(3) -0.029(3)
C7 0.051(2) 0.061(3) 0.041(2) 0.003(2) 0.0279(19) -0.006(2)
C6 0.064(3) 0.090(4) 0.059(3) -0.002(3) 0.040(2) -0.020(3)
N1 0.065(2) 0.066(2) 0.047(2) -0.0005(19) 0.0404(18) -0.012(2)
C1 0.070(3) 0.056(3) 0.053(3) -0.001(2) 0.044(2) -0.002(3)
O1 0.089(2) 0.0522(17) 0.0586(17) -0.0075(16) 0.0575(17) -0.0140(17)
C9 0.050(2) 0.068(3) 0.060(3) -0.009(3) 0.034(2) -0.015(3)
O2 0.103(2) 0.0655(19) 0.0666(18) -0.0188(19) 0.0622(18) -0.015(2)
C14' 0.109(14) 0.090(13) 0.045(8) 0.021(8) 0.030(10) -0.013(9)
C13 0.136(18) 0.15(3) 0.090(18) 0.010(15) 0.081(18) -0.057(19)
C14 0.096(10) 0.170(17) 0.059(8) 0.042(12) 0.052(8) 0.032(11)
C12' 0.125(16) 0.117(16) 0.044(8) 0.006(11) 0.048(10) -0.061(14)
C12 0.133(17) 0.107(15) 0.091(14) 0.043(9) 0.080(13) 0.026(11)
C13' 0.20(3) 0.22(3) 0.115(19) 0.074(18) 0.13(2) 0.09(2)
C10 0.043(11) 0.042(7) 0.024(10) -0.024(7) 0.007(8) -0.011(7)
C11' 0.078(13) 0.060(9) 0.020(11) -0.003(8) 0.020(9) -0.038(10)
C11 0.086(16) 0.099(12) 0.026(14) 0.010(10) 0.030(12) -0.003(10)
C10' 0.040(10) 0.061(8) 0.017(9) -0.013(7) 0.013(8) -0.033(7)

loop_
_atom_type_symbol
_atom_type_description
_atom_type_scat_dispersion_real
_atom_type_scat_dispersion_imag
_atom_type_scat_source
C C 0.0033 0.0016 'International Tables Vol C Tables 4.2.6.8 and 6.1.1.4'
H H 0 0 'International Tables Vol C Tables 4.2.6.8 and 6.1.1.4'
F F 0.0171 0.0103 'International Tables Vol C Tables 4.2.6.8 and 6.1.1.4'
Cl Cl 0.1484 0.1585 'International Tables Vol C Tables 4.2.6.8 and 6.1.1.4'
N N 0.0061 0.0033 'International Tables Vol C Tables 4.2.6.8 and 6.1.1.4'
O O 0.0106 0.006 'International Tables Vol C Tables 4.2.6.8 and 6.1.1.4'

loop_
_geom_angle_atom_site_label_1
_geom_angle_atom_site_label_2
_geom_angle_atom_site_label_3
_geom_angle
C10 C2 O1 104.2(10)
C10 C2 C8 121.6(7)
O1 C2 C8 111.0(3)
C10 C2 C9 102.7(10)
O1 C2 C9 106.0(3)
C8 C2 C9 110.2(3)
O1 C2 C10' 110.7(11)
C8 C2 C10' 105.8(7)
C9 C2 C10' 113.4(10)
C7 C8 C3 119.6(3)
C7 C8 C2 117.0(3)
C3 C8 C2 123.5(3)
C4 C3 C8 119.7(3)
C4 C3 H3 120.1
C8 C3 H3 120.1
C3 C4 C5 120.5(4)
C3 C4 Cl1 119.5(3)
C5 C4 Cl1 120.0(4)
C6 C5 C4 119.8(4)
C6 C5 H5 120.1
C4 C5 H5 120.1
C8 C7 C6 120.5(4)
C8 C7 N1 119.5(3)
C6 C7 N1 120.1(3)
C5 C6 C7 119.9(4)
C5 C6 H6 120.1
C7 C6 H6 120.1
C1 N1 C7 123.7(3)
C1 N1 H1 118.1
C7 N1 H1 118.1
O2 C1 N1 125.7(3)
O2 C1 O1 117.8(4)
N1 C1 O1 116.6(4)
C1 O1 C2 121.8(3)
F1 C9 F2 107.0(3)
F1 C9 F3 107.0(4)
F2 C9 F3 106.8(3)
F1 C9 C2 112.6(3)
F2 C9 C2 111.8(4)
F3 C9 C2 111.3(3)
C12' C14' C13' 58.8(15)
C12' C14' H14A 118
C13' C14' H14A 117.9
C12' C14' H14B 117.8
C13' C14' H14B 117.8
H14A C14' H14B 115.1
C12 C13 C14 62.9(15)
C12 C13 H13A 117.7
C14 C13 H13A 117.6
C12 C13 H13B 117.3
C14 C13 H13B 117.4
H13A C13 H13B 114.5
C12 C14 C13 53.7(14)
C12 C14 H14C 118.3
C13 C14 H14C 118.5
C12 C14 H14D 118.4
C13 C14 H14D 118.2
H14C C14 H14D 115.7
C13' C12' C14' 63.1(16)
C13' C12' C11' 122(3)
C14' C12' C11' 124(2)
C13' C12' H12' 113
C14' C12' H12' 112.9
C11' C12' H12' 113
C13 C12 C11 119(3)
C13 C12 C14 63.5(18)
C11 C12 C14 121(2)
C13 C12 H12 114.5
C11 C12 H12 114.4
C14 C12 H12 114.4
C12' C13' C14' 58.1(14)
C12' C13' H13C 117.8
C14' C13' H13C 118
C12' C13' H13D 118
C14' C13' H13D 118
H13C C13' H13D 115.1
C11 C10 C2 167(3)
C10' C11' C12' 169(4)
C10 C11 C12 177(4)
C11' C10' C2 169.6(19)

loop_
_geom_bond_atom_site_label_1
_geom_bond_atom_site_label_2
_geom_bond_distance
Cl1 C4 1.739(5)
F3 C9 1.346(5)
F2 C9 1.329(4)
F1 C9 1.324(4)
C2 C10 1.41(3)
C2 O1 1.432(5)
C2 C8 1.524(5)
C2 C9 1.537(6)
C2 C10' 1.55(2)
C8 C7 1.379(4)
C8 C3 1.396(5)
C3 C4 1.373(6)
C3 H3 0.93
C4 C5 1.385(5)
C5 C6 1.378(6)
C5 H5 0.93
C7 C6 1.383(6)
C7 N1 1.396(5)
C6 H6 0.93
N1 C1 1.339(6)
N1 H1 0.86
C1 O2 1.215(5)
C1 O1 1.368(4)
C14' C12' 1.40(3)
C14' C13' 1.47(4)
C14' H14A 0.97
C14' H14B 0.97
C13 C12 1.34(3)
C13 C14 1.49(4)
C13 H13A 0.97
C13 H13B 0.97
C14 C12 1.48(2)
C14 H14C 0.97
C14 H14D 0.97
C12' C13' 1.41(3)
C12' C11' 1.40(3)
C12' H12' 0.98
C12 C11 1.55(4)
C12 H12 0.98
C13' H13C 0.97
C13' H13D 0.97
C10 C11 1.11(4)
C11' C10' 1.21(3)

loop_
_geom_torsion_atom_site_label_1
_geom_torsion_atom_site_label_2
_geom_torsion_atom_site_label_3
_geom_torsion_atom_site_label_4
_geom_torsion
C10 C2 C8 C7 150.0(13)
O1 C2 C8 C7 27.0(5)
C9 C2 C8 C7 -90.0(4)
C10' C2 C8 C7 147.1(11)
C10 C2 C8 C3 -31.2(14)
O1 C2 C8 C3 -154.2(4)
C9 C2 C8 C3 88.8(4)
C10' C2 C8 C3 -34.1(12)
C7 C8 C3 C4 0.8(6)
C2 C8 C3 C4 -178.0(4)
C8 C3 C4 C5 0.7(7)
C8 C3 C4 Cl1 -179.6(3)
C3 C4 C5 C6 -1.5(8)
Cl1 C4 C5 C6 178.8(4)
C3 C8 C7 C6 -1.6(6)
C2 C8 C7 C6 177.3(4)
C3 C8 C7 N1 177.8(4)
C2 C8 C7 N1 -3.3(5)
C4 C5 C6 C7 0.7(8)
C8 C7 C6 C5 0.9(7)
N1 C7 C6 C5 -178.5(5)
C8 C7 N1 C1 -15.1(6)
C6 C7 N1 C1 164.3(4)
C7 N1 C1 O2 -172.0(4)
C7 N1 C1 O1 6.2(6)
O2 C1 O1 C2 -159.4(4)
N1 C1 O1 C2 22.2(6)
C10 C2 O1 C1 -170.2(9)
C8 C2 O1 C1 -37.7(5)
C9 C2 O1 C1 81.8(4)
C10' C2 O1 C1 -154.8(8)
C10 C2 C9 F1 -173.4(9)
O1 C2 C9 F1 -64.3(4)
C8 C2 C9 F1 55.8(4)
C10' C2 C9 F1 174.0(9)
C10 C2 C9 F2 -52.9(9)
O1 C2 C9 F2 56.1(4)
C8 C2 C9 F2 176.2(3)
C10' C2 C9 F2 -65.5(10)
C10 C2 C9 F3 66.4(9)
O1 C2 C9 F3 175.5(3)
C8 C2 C9 F3 -64.4(4)
C10' C2 C9 F3 53.9(10)
C13' C14' C12' C11' -112(3)
C14 C13 C12 C11 113(2)
C13 C14 C12 C11 -110(3)
C11' C12' C13' C14' 115(2)
O1 C2 C10 C11 157(13)
C8 C2 C10 C11 31(13)
C9 C2 C10 C11 -92(13)
C10' C2 C10 C11 41(10)
C13' C12' C11' C10' -162(12)
C14' C12' C11' C10' -85(13)
C12' C11' C10' C2 118(16)
C10 C2 C10' C11' -3(11)
O1 C2 C10' C11' -71(16)
C8 C2 C10' C11' 168(16)
C9 C2 C10' C11' 48(17)
